data_7226289
loop_
_publ_author_name
'Zhang, Tengfei'
'zhang, ran'
'Zhang, Zhao-Ming'
'Ni, Zhong-Hai'

_publ_section_title
;
 A series of tetraphenylethene-based benzimidazoles: syntheses,
 structures, aggregation-induced emission and reversible mechanochromism
;
_journal_name_full 'RSC Adv.'
_journal_paper_doi 10.1039/C6RA16514A
_journal_year 2016
_chemical_formula_moiety 'C35 H28 N2 1.5(CH3OH)'
_chemical_formula_sum 'C36.5 H34 N2 O1.5'
_chemical_formula_weight 524.66
_chemical_name_systematic
; 
 ? 
;
_space_group_IT_number 2
_symmetry_cell_setting triclinic
_symmetry_space_group_name_Hall '-P 1'
_symmetry_space_group_name_H-M 'P -1'
_atom_sites_solution_hydrogens geom
_atom_sites_solution_primary direct
_atom_sites_solution_secondary difmap
_audit_creation_method SHELXL-97
_audit_update_record
;
2016-06-19 deposited with the CCDC.
2016-08-17 downloaded from the CCDC.
;
_cell_angle_alpha 83.829(6)
_cell_angle_beta 88.466(6)
_cell_angle_gamma 79.361(6)
_cell_formula_units_Z 2
_cell_length_a 7.275(2)
_cell_length_b 9.280(3)
_cell_length_c 23.640(7)
_cell_measurement_reflns_used 2430
_cell_measurement_temperature 293(2)
_cell_measurement_theta_max 26.35
_cell_measurement_theta_min 3.01
_cell_volume 1559.4(8)
_computing_cell_refinement 'SAINT-Plus (Bruker, 2001)'
_computing_data_collection 'APEX2 (Bruker, 2004)'
_computing_data_reduction SAINT-Plus
_computing_molecular_graphics 'XP (Sheldrick, 1998)'
_computing_publication_material XP
_computing_structure_refinement 'SHELXL-97 (Sheldrick, 2008)'
_computing_structure_solution 'SHELXS-97 (Sheldrick, 2008)'
_diffrn_ambient_temperature 293(2)
_diffrn_measured_fraction_theta_full 0.988
_diffrn_measured_fraction_theta_max 0.988
_diffrn_measurement_device_type 'Bruker APEX II CCD area-detector'
_diffrn_measurement_method '\w scans'
_diffrn_radiation_monochromator graphite
_diffrn_radiation_source 'fine-focus sealed tube'
_diffrn_radiation_type MoK\a
_diffrn_radiation_wavelength 0.71073
_diffrn_reflns_av_R_equivalents 0.0598
_diffrn_reflns_av_sigmaI/netI 0.1399
_diffrn_reflns_limit_h_max 5
_diffrn_reflns_limit_h_min -8
_diffrn_reflns_limit_k_max 10
_diffrn_reflns_limit_k_min -11
_diffrn_reflns_limit_l_max 27
_diffrn_reflns_limit_l_min -28
_diffrn_reflns_number 8001
_diffrn_reflns_theta_full 25.00
_diffrn_reflns_theta_max 25.00
_diffrn_reflns_theta_min 2.98
_diffrn_standards_interval_count 0
_diffrn_standards_interval_time 0
_diffrn_standards_number 0
_exptl_absorpt_coefficient_mu 0.068
_exptl_absorpt_correction_T_max 0.913
_exptl_absorpt_correction_T_min 0.881
_exptl_absorpt_correction_type multi-scan
_exptl_absorpt_process_details '(SADABS; Sheldrick, 2003)'
_exptl_crystal_colour white
_exptl_crystal_density_diffrn 1.117
_exptl_crystal_density_method 'not measured'
_exptl_crystal_description block
_exptl_crystal_F_000 558
_exptl_crystal_recrystallization_method 'Re-crystallisation from solvent'
_exptl_crystal_size_max 0.14
_exptl_crystal_size_mid 0.12
_exptl_crystal_size_min 0.10
_refine_diff_density_max 0.460
_refine_diff_density_min -0.267
_refine_diff_density_rms 0.053
_refine_ls_extinction_coef 0.0051(14)
_refine_ls_extinction_expression Fc^*^=kFc[1+0.001xFc^2^\l^3^/sin(2\q)]^-1/4^
_refine_ls_extinction_method SHELXL
_refine_ls_goodness_of_fit_ref 0.986
_refine_ls_hydrogen_treatment mixed
_refine_ls_matrix_type full
_refine_ls_number_parameters 374
_refine_ls_number_reflns 5429
_refine_ls_number_restraints 18
_refine_ls_restrained_S_all 1.010
_refine_ls_R_factor_all 0.2151
_refine_ls_R_factor_gt 0.0833
_refine_ls_shift/su_max 0.001
_refine_ls_shift/su_mean 0.000
_refine_ls_structure_factor_coef Fsqd
_refine_ls_weighting_details 'calc w=1/[\s^2^(Fo^2^)+(0.0654P)^2^+0.0000P] where P=(Fo^2^+2Fc^2^)/3'
_refine_ls_weighting_scheme calc
_refine_ls_wR_factor_gt 0.1692
_refine_ls_wR_factor_ref 0.2063
_reflns_number_gt 1951
_reflns_number_total 5429
_reflns_threshold_expression >2sigma(I)
_cod_data_source_file c6ra16514a2.cif
_cod_data_source_block 6
_cod_depositor_comments
;
The following automatic conversions were performed:

'_symmetry_cell_setting' value 'Triclinic' changed to 'triclinic'
according to
/usr/data/users/saulius/crontab/automatic-downloads/rss-feeds/RSC/lib/dictionaries/cif_core.dic
dictionary named 'cif_core.dic' version 2.4.2 from 2011-04-26.

Automatic conversion script
Id: cif_fix_values 4268 2015-11-12 08:31:59Z antanas 
;
_cod_original_formula_sum 'C36.50 H34 N2 O1.50'
_cod_database_code 7226289

loop_
_symmetry_equiv_pos_as_xyz
'x, y, z'
'-x, -y, -z'

loop_
_atom_site_label
_atom_site_type_symbol
_atom_site_fract_x
_atom_site_fract_y
_atom_site_fract_z
_atom_site_U_iso_or_equiv
_atom_site_adp_type
_atom_site_occupancy
_atom_site_symmetry_multiplicity
_atom_site_calc_flag
_atom_site_refinement_flags
N1 N 0.4680(5) 1.0610(4) 0.07615(13) 0.0518(9) Uani 1 1 d .
H1 H 0.3592 1.0503 0.0891 0.062 Uiso 1 1 calc R
N2 N 0.7775(5) 1.0256(4) 0.06715(14) 0.0537(10) Uani 1 1 d .
C1 C 0.6326(6) 0.9832(4) 0.09562(17) 0.0478(11) Uani 1 1 d .
C2 C 0.6484(6) 0.8711(5) 0.14406(17) 0.0495(11) Uani 1 1 d .
C3 C 0.4938(6) 0.8340(5) 0.17158(17) 0.0580(12) Uani 1 1 d .
H3 H 0.3754 0.8813 0.1593 0.070 Uiso 1 1 calc R
C4 C 0.5116(6) 0.7258(5) 0.21800(17) 0.0585(12) Uani 1 1 d .
H4 H 0.4046 0.7001 0.2356 0.070 Uiso 1 1 calc R
C5 C 0.6852(7) 0.6563(5) 0.23813(17) 0.0535(12) Uani 1 1 d .
C6 C 0.8398(6) 0.6934(5) 0.20931(17) 0.0583(13) Uani 1 1 d .
H6 H 0.9586 0.6467 0.2215 0.070 Uiso 1 1 calc R
C7 C 0.8223(6) 0.7978(5) 0.16302(17) 0.0538(12) Uani 1 1 d .
H7 H 0.9292 0.8195 0.1441 0.065 Uiso 1 1 calc R
C8 C 0.6996(6) 0.5494(5) 0.29044(18) 0.0558(12) Uani 1 1 d .
C9 C 0.7924(6) 0.5680(5) 0.33618(19) 0.0583(12) Uani 1 1 d .
C10 C 0.8843(7) 0.6984(5) 0.33775(17) 0.0593(12) Uani 1 1 d .
C11 C 1.0726(8) 0.6742(6) 0.34868(19) 0.0727(14) Uani 1 1 d .
H11 H 1.1379 0.5781 0.3556 0.087 Uiso 1 1 calc R
C12 C 1.1671(9) 0.7913(9) 0.3495(2) 0.0923(18) Uani 1 1 d .
H12 H 1.2947 0.7740 0.3568 0.111 Uiso 1 1 calc R
C13 C 1.0683(12) 0.9341(8) 0.3392(3) 0.104(2) Uani 1 1 d .
H13 H 1.1290 1.0140 0.3388 0.125 Uiso 1 1 calc R
C14 C 0.8797(11) 0.9556(7) 0.3296(3) 0.104(2) Uani 1 1 d .
H14 H 0.8121 1.0513 0.3238 0.125 Uiso 1 1 calc R
C15 C 0.7905(8) 0.8418(6) 0.3284(2) 0.0786(15) Uani 1 1 d .
H15 H 0.6629 0.8601 0.3210 0.094 Uiso 1 1 calc R
C16 C 0.8189(6) 0.4613(5) 0.38861(19) 0.0594(13) Uani 1 1 d .
C17 C 0.7684(8) 0.5122(6) 0.4408(2) 0.0917(18) Uani 1 1 d .
H17 H 0.7132 0.6103 0.4426 0.110 Uiso 1 1 calc R
C18 C 0.8000(9) 0.4172(8) 0.4902(2) 0.107(2) Uani 1 1 d .
H18 H 0.7660 0.4521 0.5251 0.129 Uiso 1 1 calc R
C19 C 0.8799(9) 0.2737(8) 0.4883(3) 0.099(2) Uani 1 1 d .
H19 H 0.9028 0.2105 0.5217 0.119 Uiso 1 1 calc R
C20 C 0.9261(8) 0.2235(6) 0.4366(3) 0.0892(17) Uani 1 1 d .
H20 H 0.9773 0.1245 0.4349 0.107 Uiso 1 1 calc R
C21 C 0.8987(6) 0.3159(6) 0.38745(19) 0.0703(14) Uani 1 1 d .
H21 H 0.9344 0.2798 0.3528 0.084 Uiso 1 1 calc R
C22 C 0.6004(6) 0.4233(5) 0.2861(2) 0.0578(12) Uani 1 1 d .
C23 C 0.4829(7) 0.3748(6) 0.3288(2) 0.0765(15) Uani 1 1 d .
H23 H 0.4656 0.4205 0.3622 0.092 Uiso 1 1 calc R
C24 C 0.3918(8) 0.2597(7) 0.3219(3) 0.0947(19) Uani 1 1 d .
H24 H 0.3129 0.2295 0.3506 0.114 Uiso 1 1 calc R
C25 C 0.4163(9) 0.1901(7) 0.2737(3) 0.105(2) Uani 1 1 d .
H25 H 0.3567 0.1111 0.2700 0.126 Uiso 1 1 calc R
C26 C 0.5280(9) 0.2361(7) 0.2309(3) 0.1001(19) Uani 1 1 d .
H26 H 0.5432 0.1898 0.1977 0.120 Uiso 1 1 calc R
C27 C 0.6195(7) 0.3528(6) 0.2373(2) 0.0791(15) Uani 1 1 d .
H27 H 0.6951 0.3838 0.2078 0.095 Uiso 1 1 calc R
C28 C 0.6976(6) 1.1366(5) 0.02612(17) 0.0484(11) Uani 1 1 d .
C29 C 0.5049(6) 1.1607(4) 0.03181(16) 0.0457(11) Uani 1 1 d .
C30 C 0.3901(6) 1.2680(5) -0.00260(17) 0.0565(12) Uani 1 1 d .
H30 H 0.2607 1.2818 0.0014 0.068 Uiso 1 1 calc R
C31 C 0.4731(7) 1.3539(5) -0.04300(17) 0.0561(12) Uani 1 1 d .
C32 C 0.6699(7) 1.3319(5) -0.04945(17) 0.0562(12) Uani 1 1 d .
C33 C 0.7820(6) 1.2225(5) -0.01551(17) 0.0571(12) Uani 1 1 d .
H33 H 0.9112 1.2059 -0.0201 0.069 Uiso 1 1 calc R
C34 C 0.7592(7) 1.4290(5) -0.09363(18) 0.0794(16) Uani 1 1 d .
H34A H 0.8928 1.4009 -0.0917 0.119 Uiso 1 1 calc R
H34B H 0.7231 1.5302 -0.0863 0.119 Uiso 1 1 calc R
H34C H 0.7181 1.4174 -0.1309 0.119 Uiso 1 1 calc R
C35 C 0.3500(7) 1.4751(5) -0.08025(18) 0.0730(14) Uani 1 1 d .
H35A H 0.2215 1.4784 -0.0692 0.110 Uiso 1 1 calc R
H35B H 0.3658 1.4555 -0.1193 0.110 Uiso 1 1 calc R
H35C H 0.3848 1.5681 -0.0759 0.110 Uiso 1 1 calc R
O1 O 0.1050(4) 0.0650(4) 0.11253(14) 0.0784(10) Uani 1 1 d .
H1A H 0.0192 0.0485 0.0938 0.118 Uiso 1 1 d R
C36 C 0.0354(9) 0.1660(8) 0.1507(3) 0.131(2) Uani 1 1 d U
H36A H -0.0213 0.1171 0.1825 0.197 Uiso 1 1 calc R
H36B H -0.0564 0.2431 0.1321 0.197 Uiso 1 1 calc R
H36C H 0.1358 0.2077 0.1638 0.197 Uiso 1 1 calc R
O2 O 0.5889(15) 0.9162(16) 0.5282(6) 0.224(6) Uani 0.50 1 d PU
C37 C 0.5173(19) 0.9399(16) 0.4628(5) 0.126(5) Uani 0.50 1 d PU
H37A H 0.6173 0.9432 0.4349 0.152 Uiso 1 1 calc R
H37B H 0.4402 0.8702 0.4542 0.152 Uiso 1 1 calc R

loop_
_atom_site_aniso_label
_atom_site_aniso_U_11
_atom_site_aniso_U_22
_atom_site_aniso_U_33
_atom_site_aniso_U_23
_atom_site_aniso_U_13
_atom_site_aniso_U_12
N1 0.042(2) 0.059(2) 0.054(2) 0.0010(19) -0.0002(18) -0.0131(19)
N2 0.043(2) 0.058(2) 0.059(2) 0.0037(19) -0.0055(19) -0.0108(19)
C1 0.041(3) 0.047(3) 0.055(3) -0.005(2) -0.006(2) -0.007(2)
C2 0.044(3) 0.055(3) 0.049(3) -0.005(2) -0.002(2) -0.010(2)
C3 0.049(3) 0.071(3) 0.052(3) 0.002(3) -0.003(2) -0.012(3)
C4 0.051(3) 0.063(3) 0.060(3) -0.002(3) 0.002(2) -0.012(3)
C5 0.059(3) 0.049(3) 0.051(3) -0.002(2) 0.000(2) -0.009(2)
C6 0.054(3) 0.060(3) 0.057(3) 0.003(3) -0.010(2) -0.002(2)
C7 0.046(3) 0.058(3) 0.059(3) -0.001(2) -0.002(2) -0.017(2)
C8 0.054(3) 0.056(3) 0.057(3) -0.008(3) -0.003(2) -0.006(2)
C9 0.066(3) 0.056(3) 0.056(3) -0.011(2) -0.010(2) -0.014(3)
C10 0.070(4) 0.056(3) 0.055(3) -0.012(2) -0.004(2) -0.016(3)
C11 0.077(4) 0.073(4) 0.071(3) -0.007(3) -0.004(3) -0.020(3)
C12 0.088(4) 0.114(5) 0.085(4) -0.018(4) 0.003(3) -0.041(5)
C13 0.138(7) 0.090(6) 0.105(5) -0.025(4) 0.025(5) -0.070(5)
C14 0.127(6) 0.071(4) 0.118(5) -0.008(4) -0.011(5) -0.029(4)
C15 0.088(4) 0.052(3) 0.102(4) -0.012(3) -0.005(3) -0.023(3)
C16 0.061(3) 0.064(3) 0.056(3) 0.004(3) -0.008(2) -0.020(3)
C17 0.135(5) 0.075(4) 0.064(3) -0.003(3) 0.002(3) -0.017(3)
C18 0.153(6) 0.117(6) 0.051(3) 0.002(4) 0.002(3) -0.030(5)
C19 0.134(6) 0.092(5) 0.069(4) 0.019(4) -0.020(4) -0.024(4)
C20 0.108(5) 0.072(4) 0.083(4) 0.010(4) -0.015(4) -0.013(3)
C21 0.077(4) 0.064(4) 0.062(3) 0.008(3) -0.006(3) -0.003(3)
C22 0.060(3) 0.059(3) 0.055(3) 0.001(3) -0.004(2) -0.016(3)
C23 0.071(4) 0.091(4) 0.067(3) -0.005(3) 0.005(3) -0.016(3)
C24 0.084(4) 0.112(5) 0.103(5) 0.005(4) -0.001(4) -0.063(4)
C25 0.117(5) 0.109(5) 0.106(5) -0.008(5) -0.012(4) -0.063(4)
C26 0.137(6) 0.090(5) 0.084(4) -0.020(4) -0.012(4) -0.039(4)
C27 0.098(4) 0.077(4) 0.067(4) -0.006(3) 0.002(3) -0.029(3)
C28 0.046(3) 0.054(3) 0.047(3) -0.008(2) -0.005(2) -0.011(2)
C29 0.046(3) 0.045(3) 0.045(2) -0.005(2) -0.004(2) -0.007(2)
C30 0.048(3) 0.067(3) 0.054(3) -0.001(3) -0.004(2) -0.010(3)
C31 0.070(4) 0.053(3) 0.046(3) -0.008(2) -0.011(2) -0.009(3)
C32 0.070(4) 0.051(3) 0.047(3) -0.002(2) 0.002(2) -0.013(3)
C33 0.047(3) 0.072(3) 0.055(3) -0.007(3) 0.006(2) -0.019(3)
C34 0.096(4) 0.073(4) 0.069(3) -0.003(3) 0.013(3) -0.019(3)
C35 0.088(4) 0.064(3) 0.066(3) 0.001(3) -0.013(3) -0.014(3)
O1 0.048(2) 0.103(3) 0.087(2) -0.014(2) -0.0044(17) -0.0191(19)
C36 0.090(5) 0.151(6) 0.164(6) -0.072(5) -0.008(4) -0.021(4)
O2 0.141(8) 0.242(11) 0.230(10) 0.120(9) -0.032(7) 0.042(8)
C37 0.151(9) 0.164(10) 0.091(7) -0.087(7) 0.078(7) -0.068(8)

loop_
_atom_type_symbol
_atom_type_description
_atom_type_scat_dispersion_real
_atom_type_scat_dispersion_imag
_atom_type_scat_source
C C 0.0033 0.0016 'International Tables Vol C Tables 4.2.6.8 and 6.1.1.4'
H H 0.0000 0.0000 'International Tables Vol C Tables 4.2.6.8 and 6.1.1.4'
N N 0.0061 0.0033 'International Tables Vol C Tables 4.2.6.8 and 6.1.1.4'
O O 0.0106 0.0060 'International Tables Vol C Tables 4.2.6.8 and 6.1.1.4'

loop_
_geom_angle_atom_site_label_1
_geom_angle_atom_site_label_2
_geom_angle_atom_site_label_3
_geom_angle
_geom_angle_site_symmetry_1
C1 N1 C29 107.7(3) .
C1 N1 H1 126.1 .
C29 N1 H1 126.1 .
C1 N2 C28 104.7(3) .
N2 C1 N1 112.3(3) .
N2 C1 C2 124.5(4) .
N1 C1 C2 123.1(4) .
C3 C2 C7 118.2(4) .
C3 C2 C1 121.4(4) .
C7 C2 C1 120.3(4) .
C2 C3 C4 120.6(4) .
C2 C3 H3 119.7 .
C4 C3 H3 119.7 .
C5 C4 C3 121.1(4) .
C5 C4 H4 119.5 .
C3 C4 H4 119.5 .
C4 C5 C6 117.5(4) .
C4 C5 C8 119.8(4) .
C6 C5 C8 122.7(4) .
C7 C6 C5 121.4(4) .
C7 C6 H6 119.3 .
C5 C6 H6 119.3 .
C6 C7 C2 121.1(4) .
C6 C7 H7 119.5 .
C2 C7 H7 119.5 .
C9 C8 C5 121.8(4) .
C9 C8 C22 124.4(4) .
C5 C8 C22 113.8(4) .
C8 C9 C16 124.2(4) .
C8 C9 C10 121.3(4) .
C16 C9 C10 114.5(4) .
C11 C10 C15 118.3(5) .
C11 C10 C9 118.3(5) .
C15 C10 C9 123.4(5) .
C10 C11 C12 121.0(5) .
C10 C11 H11 119.5 .
C12 C11 H11 119.5 .
C13 C12 C11 119.0(6) .
C13 C12 H12 120.5 .
C11 C12 H12 120.5 .
C14 C13 C12 119.0(6) .
C14 C13 H13 120.5 .
C12 C13 H13 120.5 .
C15 C14 C13 121.4(6) .
C15 C14 H14 119.3 .
C13 C14 H14 119.3 .
C14 C15 C10 121.2(6) .
C14 C15 H15 119.4 .
C10 C15 H15 119.4 .
C21 C16 C17 118.4(4) .
C21 C16 C9 122.6(4) .
C17 C16 C9 119.0(5) .
C18 C17 C16 120.0(5) .
C18 C17 H17 120.0 .
C16 C17 H17 120.0 .
C19 C18 C17 120.8(6) .
C19 C18 H18 119.6 .
C17 C18 H18 119.6 .
C18 C19 C20 118.9(5) .
C18 C19 H19 120.6 .
C20 C19 H19 120.6 .
C19 C20 C21 121.2(5) .
C19 C20 H20 119.4 .
C21 C20 H20 119.4 .
C20 C21 C16 120.6(5) .
C20 C21 H21 119.7 .
C16 C21 H21 119.7 .
C27 C22 C23 117.3(5) .
C27 C22 C8 119.4(4) .
C23 C22 C8 123.3(5) .
C24 C23 C22 120.7(5) .
C24 C23 H23 119.6 .
C22 C23 H23 119.6 .
C25 C24 C23 120.8(6) .
C25 C24 H24 119.6 .
C23 C24 H24 119.6 .
C26 C25 C24 120.0(6) .
C26 C25 H25 120.0 .
C24 C25 H25 120.0 .
C25 C26 C27 119.7(6) .
C25 C26 H26 120.2 .
C27 C26 H26 120.2 .
C26 C27 C22 121.6(5) .
C26 C27 H27 119.2 .
C22 C27 H27 119.2 .
C29 C28 N2 109.7(4) .
C29 C28 C33 120.0(4) .
N2 C28 C33 130.3(4) .
N1 C29 C30 132.4(4) .
N1 C29 C28 105.5(3) .
C30 C29 C28 122.1(4) .
C31 C30 C29 118.0(4) .
C31 C30 H30 121.0 .
C29 C30 H30 121.0 .
C30 C31 C32 121.0(4) .
C30 C31 C35 118.9(4) .
C32 C31 C35 120.1(4) .
C33 C32 C31 120.2(4) .
C33 C32 C34 119.4(4) .
C31 C32 C34 120.3(4) .
C32 C33 C28 118.7(4) .
C32 C33 H33 120.6 .
C28 C33 H33 120.6 .
C32 C34 H34A 109.5 .
C32 C34 H34B 109.5 .
H34A C34 H34B 109.5 .
C32 C34 H34C 109.5 .
H34A C34 H34C 109.5 .
H34B C34 H34C 109.5 .
C31 C35 H35A 109.5 .
C31 C35 H35B 109.5 .
H35A C35 H35B 109.5 .
C31 C35 H35C 109.5 .
H35A C35 H35C 109.5 .
H35B C35 H35C 109.5 .
C36 O1 H1A 109.9 .
O1 C36 H36A 109.5 .
O1 C36 H36B 109.5 .
H36A C36 H36B 109.5 .
O1 C36 H36C 109.5 .
H36A C36 H36C 109.5 .
H36B C36 H36C 109.5 .
C37 O2 C37 89.6(8) 2_676
O2 C37 O2 90.4(8) 2_676
O2 C37 H37A 113.6 2_676
O2 C37 H37A 113.6 .
O2 C37 H37B 113.6 2_676
O2 C37 H37B 113.6 .
H37A C37 H37B 110.8 .

loop_
_geom_bond_atom_site_label_1
_geom_bond_atom_site_label_2
_geom_bond_distance
_geom_bond_site_symmetry_2
N1 C1 1.344(4) .
N1 C29 1.377(5) .
N1 H1 0.8600 .
N2 C1 1.332(5) .
N2 C28 1.391(5) .
C1 C2 1.454(5) .
C2 C3 1.365(5) .
C2 C7 1.383(5) .
C3 C4 1.398(5) .
C3 H3 0.9300 .
C4 C5 1.380(5) .
C4 H4 0.9300 .
C5 C6 1.378(5) .
C5 C8 1.494(5) .
C6 C7 1.373(5) .
C6 H6 0.9300 .
C7 H7 0.9300 .
C8 C9 1.333(5) .
C8 C22 1.497(6) .
C9 C16 1.494(6) .
C9 C10 1.491(6) .
C10 C11 1.373(6) .
C10 C15 1.377(6) .
C11 C12 1.391(7) .
C11 H11 0.9300 .
C12 C13 1.386(8) .
C12 H12 0.9300 .
C13 C14 1.371(8) .
C13 H13 0.9300 .
C14 C15 1.341(7) .
C14 H14 0.9300 .
C15 H15 0.9300 .
C16 C21 1.370(6) .
C16 C17 1.384(6) .
C17 C18 1.382(6) .
C17 H17 0.9300 .
C18 C19 1.356(7) .
C18 H18 0.9300 .
C19 C20 1.365(7) .
C19 H19 0.9300 .
C20 C21 1.365(6) .
C20 H20 0.9300 .
C21 H21 0.9300 .
C22 C27 1.380(6) .
C22 C23 1.395(6) .
C23 C24 1.382(7) .
C23 H23 0.9300 .
C24 C25 1.360(7) .
C24 H24 0.9300 .
C25 C26 1.363(7) .
C25 H25 0.9300 .
C26 C27 1.394(7) .
C26 H26 0.9300 .
C27 H27 0.9300 .
C28 C29 1.384(5) .
C28 C33 1.400(5) .
C29 C30 1.380(5) .
C30 C31 1.377(5) .
C30 H30 0.9300 .
C31 C32 1.415(6) .
C31 C35 1.516(5) .
C32 C33 1.376(5) .
C32 C34 1.517(5) .
C33 H33 0.9300 .
C34 H34A 0.9600 .
C34 H34B 0.9600 .
C34 H34C 0.9600 .
C35 H35A 0.9600 .
C35 H35B 0.9600 .
C35 H35C 0.9600 .
O1 C36 1.390(6) .
O1 H1A 0.8200 .
C36 H36A 0.9600 .
C36 H36B 0.9600 .
C36 H36C 0.9600 .
O2 C37 1.448(14) 2_676
O2 C37 1.626(13) .
C37 O2 1.448(14) 2_676
C37 H37A 0.9700 .
C37 H37B 0.9700 .

loop_
_geom_torsion_atom_site_label_1
_geom_torsion_atom_site_label_2
_geom_torsion_atom_site_label_3
_geom_torsion_atom_site_label_4
_geom_torsion
_geom_torsion_site_symmetry_1
_geom_torsion_site_symmetry_4
C28 N2 C1 N1 -1.0(4) . .
C28 N2 C1 C2 -178.2(4) . .
C29 N1 C1 N2 0.3(5) . .
C29 N1 C1 C2 177.5(4) . .
N2 C1 C2 C3 179.4(4) . .
N1 C1 C2 C3 2.6(6) . .
N2 C1 C2 C7 -1.3(6) . .
N1 C1 C2 C7 -178.2(4) . .
C7 C2 C3 C4 0.6(6) . .
C1 C2 C3 C4 179.9(4) . .
C2 C3 C4 C5 1.7(6) . .
C3 C4 C5 C6 -2.6(6) . .
C3 C4 C5 C8 175.4(4) . .
C4 C5 C6 C7 1.4(6) . .
C8 C5 C6 C7 -176.6(4) . .
C5 C6 C7 C2 0.9(7) . .
C3 C2 C7 C6 -1.8(6) . .
C1 C2 C7 C6 178.9(4) . .
C4 C5 C8 C9 -121.7(5) . .
C6 C5 C8 C9 56.2(6) . .
C4 C5 C8 C22 57.9(5) . .
C6 C5 C8 C22 -124.2(5) . .
C5 C8 C9 C16 -177.1(4) . .
C22 C8 C9 C16 3.4(7) . .
C5 C8 C9 C10 1.0(7) . .
C22 C8 C9 C10 -178.6(4) . .
C8 C9 C10 C11 -123.1(5) . .
C16 C9 C10 C11 55.1(6) . .
C8 C9 C10 C15 56.3(7) . .
C16 C9 C10 C15 -125.4(5) . .
C15 C10 C11 C12 -0.9(7) . .
C9 C10 C11 C12 178.6(4) . .
C10 C11 C12 C13 0.1(8) . .
C11 C12 C13 C14 1.2(9) . .
C12 C13 C14 C15 -1.9(10) . .
C13 C14 C15 C10 1.2(9) . .
C11 C10 C15 C14 0.2(8) . .
C9 C10 C15 C14 -179.2(5) . .
C8 C9 C16 C21 55.9(7) . .
C10 C9 C16 C21 -122.3(5) . .
C8 C9 C16 C17 -126.9(5) . .
C10 C9 C16 C17 54.9(6) . .
C21 C16 C17 C18 0.5(8) . .
C9 C16 C17 C18 -176.9(5) . .
C16 C17 C18 C19 -0.2(9) . .
C17 C18 C19 C20 -1.1(10) . .
C18 C19 C20 C21 2.0(9) . .
C19 C20 C21 C16 -1.8(8) . .
C17 C16 C21 C20 0.5(7) . .
C9 C16 C21 C20 177.7(5) . .
C9 C8 C22 C27 -135.9(5) . .
C5 C8 C22 C27 44.5(6) . .
C9 C8 C22 C23 46.1(6) . .
C5 C8 C22 C23 -133.5(4) . .
C27 C22 C23 C24 0.6(7) . .
C8 C22 C23 C24 178.6(5) . .
C22 C23 C24 C25 0.7(8) . .
C23 C24 C25 C26 -1.6(9) . .
C24 C25 C26 C27 1.2(9) . .
C25 C26 C27 C22 0.2(8) . .
C23 C22 C27 C26 -1.1(7) . .
C8 C22 C27 C26 -179.2(4) . .
C1 N2 C28 C29 1.3(4) . .
C1 N2 C28 C33 179.3(4) . .
C1 N1 C29 C30 -178.8(4) . .
C1 N1 C29 C28 0.5(4) . .
N2 C28 C29 N1 -1.1(4) . .
C33 C28 C29 N1 -179.3(4) . .
N2 C28 C29 C30 178.3(4) . .
C33 C28 C29 C30 0.1(6) . .
N1 C29 C30 C31 178.2(4) . .
C28 C29 C30 C31 -1.0(6) . .
C29 C30 C31 C32 0.7(6) . .
C29 C30 C31 C35 -178.4(4) . .
C30 C31 C32 C33 0.6(6) . .
C35 C31 C32 C33 179.7(4) . .
C30 C31 C32 C34 -179.2(4) . .
C35 C31 C32 C34 -0.1(6) . .
C31 C32 C33 C28 -1.6(6) . .
C34 C32 C33 C28 178.2(4) . .
C29 C28 C33 C32 1.2(6) . .
N2 C28 C33 C32 -176.6(4) . .
C37 O2 C37 O2 0.000(1) 2_676 2_676
